data_4122423
loop_
_publ_author_name
'Henry, Christopher E.'
'Xu, Qihai'
'Fan, Yi Chiao'
'Martin, Tioga J.'
'Belding, Lee'
'Dudding, Travis'
'Kwon, Ohyun'

_publ_section_title
;
 Hydroxyproline-Derived Pseudoenantiomeric [2.2.1] Bicyclic Phosphines:
 Asymmetric Synthesis of (+)- and (-)-Pyrrolines.
;
_journal_issue 34
_journal_name_full 'Journal of the American Chemical Society'
_journal_page_first 11890
_journal_paper_doi 10.1021/ja505592h
_journal_volume 136
_journal_year 2014
_chemical_absolute_configuration ad
_chemical_formula_moiety 'C24 H28 Cl N O4 S'
_chemical_formula_sum 'C24 H28 Cl N O4 S'
_chemical_formula_weight 461.98
_chemical_name_systematic
;

 ?

;
_space_group_IT_number 4
_symmetry_cell_setting monoclinic
_symmetry_space_group_name_Hall 'P 2yb'
_symmetry_space_group_name_H-M 'P 1 21 1'
_atom_sites_solution_hydrogens geom
_atom_sites_solution_primary direct
_atom_sites_solution_secondary difmap
_audit_creation_method SHELXL-97
_cell_angle_alpha 90.00
_cell_angle_beta 90.869(2)
_cell_angle_gamma 90.00
_cell_formula_units_Z 2
_cell_length_a 9.2056(18)
_cell_length_b 10.937(2)
_cell_length_c 11.481(2)
_cell_measurement_reflns_used 9968
_cell_measurement_temperature 100(2)
_cell_measurement_theta_max 30.00
_cell_measurement_theta_min 4.01
_cell_volume 1155.8(4)
_computing_cell_refinement 'Bruker APEX11'
_computing_data_collection 'Bruker APEX11'
_computing_data_reduction 'Bruker SAINT'
_computing_molecular_graphics 'Bruker SHELXTL'
_computing_publication_material 'Bruker SHELXTL'
_computing_structure_refinement 'SHELXL-97 (Sheldrick, 1997)'
_computing_structure_solution 'SHELXS-97 (Sheldrick, 1990)'
_diffrn_ambient_temperature 100(2)
_diffrn_measured_fraction_theta_full 0.985
_diffrn_measured_fraction_theta_max 0.975
_diffrn_measurement_device_type 'CCD area detector'
_diffrn_measurement_method 'phi and omega scans'
_diffrn_radiation_monochromator graphite
_diffrn_radiation_source 'fine-focus sealed tube'
_diffrn_radiation_type MoK\a
_diffrn_radiation_wavelength 0.71073
_diffrn_reflns_av_R_equivalents 0.0332
_diffrn_reflns_av_sigmaI/netI 0.0392
_diffrn_reflns_limit_h_max 12
_diffrn_reflns_limit_h_min -12
_diffrn_reflns_limit_k_max 15
_diffrn_reflns_limit_k_min -15
_diffrn_reflns_limit_l_max 15
_diffrn_reflns_limit_l_min -16
_diffrn_reflns_number 14528
_diffrn_reflns_theta_full 29.00
_diffrn_reflns_theta_max 30.02
_diffrn_reflns_theta_min 4.01
_exptl_absorpt_coefficient_mu 0.286
_exptl_absorpt_correction_T_max 0.8942
_exptl_absorpt_correction_T_min 0.8121
_exptl_absorpt_correction_type multi-scan
_exptl_absorpt_process_details 'Sadabs (Bruker)'
_exptl_crystal_colour colorless
_exptl_crystal_density_diffrn 1.328
_exptl_crystal_density_method 'not measured'
_exptl_crystal_description block
_exptl_crystal_F_000 488
_exptl_crystal_size_max 0.60
_exptl_crystal_size_mid 0.40
_exptl_crystal_size_min 0.40
_refine_diff_density_max 0.350
_refine_diff_density_min -0.292
_refine_diff_density_rms 0.045
_refine_ls_abs_structure_details 'Flack H D (1983), Acta Cryst. A39, 876-881'
_refine_ls_abs_structure_Flack 0.04(3)
_refine_ls_extinction_method none
_refine_ls_goodness_of_fit_ref 1.053
_refine_ls_hydrogen_treatment constr
_refine_ls_matrix_type full
_refine_ls_number_parameters 285
_refine_ls_number_reflns 6401
_refine_ls_number_restraints 1
_refine_ls_restrained_S_all 1.053
_refine_ls_R_factor_all 0.0290
_refine_ls_R_factor_gt 0.0284
_refine_ls_shift/su_max 0.001
_refine_ls_shift/su_mean 0.000
_refine_ls_structure_factor_coef Fsqd
_refine_ls_weighting_details 'calc w=1/[\s^2^(Fo^2^)+(0.0468P)^2^+0.1049P] where P=(Fo^2^+2Fc^2^)/3'
_refine_ls_weighting_scheme calc
_refine_ls_wR_factor_gt 0.0786
_refine_ls_wR_factor_ref 0.0793
_reflns_number_gt 6281
_reflns_number_total 6401
_reflns_threshold_expression >2sigma(I)
_cod_data_source_file ja505592h_si_006.cif
_cod_data_source_block kw1408s
_cod_depositor_comments
;
The following automatic conversions were performed:

'_symmetry_cell_setting' value 'Monoclinic' changed to 'monoclinic'
according to
/usr/data/users/saulius/crontab/automatic-downloads/rss-feeds/ACS/lib/dictionaries/cif_core.dic
dictionary named 'cif_core.dic' version 2.4.2 from 2011-04-26.

Automatic conversion script
Id: cif_fix_values 2281 2013-09-26 08:29:07Z andrius 

 Adding full bibliography for 4122420--4122424.cif.
;
_cod_original_sg_symbol_H-M 'P 21'
_cod_database_code 4122423

loop_
_symmetry_equiv_pos_as_xyz
'x, y, z'
'-x, y+1/2, -z'

loop_
_atom_site_label
_atom_site_type_symbol
_atom_site_fract_x
_atom_site_fract_y
_atom_site_fract_z
_atom_site_U_iso_or_equiv
_atom_site_adp_type
_atom_site_occupancy
_atom_site_symmetry_multiplicity
_atom_site_calc_flag
_atom_site_refinement_flags
S1 S 1.03984(3) 0.23640(2) 0.07662(2) 0.01562(6) Uani 1 1 d .
Cl1 Cl 0.54263(3) -0.26332(3) 0.34108(3) 0.02493(7) Uani 1 1 d .
O1 O 1.07059(10) 0.10750(8) 0.07744(8) 0.02243(18) Uani 1 1 d .
O2 O 1.04335(10) 0.30069(9) -0.03207(7) 0.02200(18) Uani 1 1 d .
O3 O 0.72964(12) 0.42187(10) 0.48679(9) 0.0298(2) Uani 1 1 d .
O4 O 0.88790(10) 0.26402(9) 0.48964(7) 0.02361(19) Uani 1 1 d .
N1 N 0.87369(10) 0.25298(9) 0.12760(8) 0.01437(17) Uani 1 1 d .
C1 C 1.23017(12) 0.25420(12) 0.27067(10) 0.0209(2) Uani 1 1 d .
C2 C 1.31776(15) 0.32797(14) 0.34320(12) 0.0274(3) Uani 1 1 d .
H2 H 1.3625 0.2928 0.4104 0.033 Uiso 1 1 calc R
C3 C 1.34045(17) 0.45005(15) 0.31944(13) 0.0321(3) Uani 1 1 d .
H3 H 1.4008 0.4972 0.3700 0.039 Uiso 1 1 calc R
C4 C 1.27617(15) 0.50478(13) 0.22248(13) 0.0282(3) Uani 1 1 d .
H4 H 1.2939 0.5885 0.2056 0.034 Uiso 1 1 calc R
C5 C 1.18592(14) 0.43596(12) 0.15063(11) 0.0220(2) Uani 1 1 d .
H5 H 1.1397 0.4730 0.0850 0.026 Uiso 1 1 calc R
C6 C 1.16231(12) 0.31114(11) 0.17446(10) 0.0181(2) Uani 1 1 d .
C7 C 1.22618(15) 0.11957(13) 0.29903(13) 0.0281(3) Uani 1 1 d .
H7A H 1.2986 0.0765 0.2527 0.042 Uiso 1 1 calc R
H7B H 1.1293 0.0870 0.2808 0.042 Uiso 1 1 calc R
H7C H 1.2481 0.1078 0.3821 0.042 Uiso 1 1 calc R
C8 C 0.85683(12) 0.21234(10) 0.25171(9) 0.0143(2) Uani 1 1 d .
H8 H 0.9559 0.1949 0.2846 0.017 Uiso 1 1 calc R
C9 C 0.80095(12) 0.32679(11) 0.30910(10) 0.0166(2) Uani 1 1 d .
C10 C 0.76986(12) 0.41427(11) 0.23216(11) 0.0177(2) Uani 1 1 d .
H10 H 0.7321 0.4922 0.2523 0.021 Uiso 1 1 calc R
C11 C 0.80158(12) 0.37529(10) 0.10973(10) 0.01544(19) Uani 1 1 d .
H11 H 0.8736 0.4333 0.0759 0.019 Uiso 1 1 calc R
C12 C 0.76475(12) 0.09768(10) 0.26591(10) 0.0150(2) Uani 1 1 d .
C13 C 0.80264(13) -0.00911(12) 0.20634(11) 0.0197(2) Uani 1 1 d .
H13 H 0.8784 -0.0063 0.1512 0.024 Uiso 1 1 calc R
C14 C 0.73174(14) -0.11890(11) 0.22625(11) 0.0209(2) Uani 1 1 d .
H14 H 0.7575 -0.1905 0.1845 0.025 Uiso 1 1 calc R
C15 C 0.62252(13) -0.12238(11) 0.30821(11) 0.0186(2) Uani 1 1 d .
C16 C 0.57799(13) -0.01776(12) 0.36602(11) 0.0201(2) Uani 1 1 d .
H16 H 0.5004 -0.0207 0.4196 0.024 Uiso 1 1 calc R
C17 C 0.64986(13) 0.09202(11) 0.34361(11) 0.0191(2) Uani 1 1 d .
H17 H 0.6199 0.1644 0.3821 0.023 Uiso 1 1 calc R
C18 C 0.79895(13) 0.34443(12) 0.43728(11) 0.0209(2) Uani 1 1 d .
C19 C 0.90292(16) 0.27371(15) 0.61599(11) 0.0309(3) Uani 1 1 d .
H19A H 0.8075 0.2628 0.6533 0.037 Uiso 1 1 calc R
H19B H 0.9421 0.3549 0.6382 0.037 Uiso 1 1 calc R
C20 C 1.00664(18) 0.17359(17) 0.65360(13) 0.0355(3) Uani 1 1 d .
H20A H 0.9676 0.0941 0.6292 0.053 Uiso 1 1 calc R
H20B H 1.0185 0.1750 0.7386 0.053 Uiso 1 1 calc R
H20C H 1.1011 0.1868 0.6174 0.053 Uiso 1 1 calc R
C21 C 0.66653(13) 0.36853(11) 0.02718(11) 0.0201(2) Uani 1 1 d .
C22 C 0.59715(14) 0.49606(12) 0.02058(13) 0.0258(3) Uani 1 1 d .
H22A H 0.6696 0.5556 -0.0050 0.039 Uiso 1 1 calc R
H22B H 0.5621 0.5193 0.0977 0.039 Uiso 1 1 calc R
H22C H 0.5155 0.4947 -0.0352 0.039 Uiso 1 1 calc R
C23 C 0.71704(17) 0.33187(14) -0.09485(12) 0.0288(3) Uani 1 1 d .
H23A H 0.7650 0.2519 -0.0909 0.043 Uiso 1 1 calc R
H23B H 0.7855 0.3931 -0.1235 0.043 Uiso 1 1 calc R
H23C H 0.6329 0.3272 -0.1479 0.043 Uiso 1 1 calc R
C24 C 0.55590(15) 0.27534(13) 0.07135(14) 0.0292(3) Uani 1 1 d .
H24A H 0.4710 0.2741 0.0188 0.044 Uiso 1 1 calc R
H24B H 0.5256 0.2984 0.1498 0.044 Uiso 1 1 calc R
H24C H 0.6004 0.1940 0.0737 0.044 Uiso 1 1 calc R

loop_
_atom_site_aniso_label
_atom_site_aniso_U_11
_atom_site_aniso_U_22
_atom_site_aniso_U_33
_atom_site_aniso_U_23
_atom_site_aniso_U_13
_atom_site_aniso_U_12
S1 0.01913(11) 0.01536(12) 0.01254(11) -0.00086(10) 0.00605(8) -0.00002(10)
Cl1 0.03071(13) 0.01893(13) 0.02512(14) 0.00508(12) -0.00042(10) -0.00851(12)
O1 0.0250(4) 0.0160(4) 0.0265(5) -0.0035(3) 0.0100(3) 0.0020(3)
O2 0.0276(4) 0.0255(5) 0.0131(4) 0.0014(3) 0.0065(3) -0.0027(4)
O3 0.0388(5) 0.0290(5) 0.0220(5) -0.0095(4) 0.0103(4) 0.0044(4)
O4 0.0305(4) 0.0284(5) 0.0121(4) -0.0038(3) 0.0037(3) 0.0010(4)
N1 0.0179(4) 0.0135(4) 0.0119(4) 0.0012(3) 0.0045(3) 0.0011(3)
C1 0.0224(5) 0.0215(6) 0.0189(5) 0.0040(4) 0.0050(4) -0.0001(4)
C2 0.0305(6) 0.0295(7) 0.0221(6) 0.0052(5) -0.0004(5) -0.0038(5)
C3 0.0380(7) 0.0314(7) 0.0267(7) 0.0016(5) -0.0038(6) -0.0087(6)
C4 0.0337(6) 0.0224(6) 0.0285(7) 0.0024(5) 0.0013(5) -0.0062(5)
C5 0.0246(5) 0.0204(6) 0.0211(6) 0.0020(4) 0.0041(4) -0.0007(4)
C6 0.0176(4) 0.0197(5) 0.0171(5) -0.0006(4) 0.0046(4) -0.0015(4)
C7 0.0304(6) 0.0236(6) 0.0302(7) 0.0086(5) 0.0008(5) 0.0021(5)
C8 0.0187(4) 0.0135(5) 0.0109(4) -0.0003(3) 0.0045(3) -0.0006(4)
C9 0.0193(5) 0.0160(5) 0.0149(5) -0.0032(4) 0.0057(4) -0.0007(4)
C10 0.0196(5) 0.0143(5) 0.0194(5) -0.0029(4) 0.0057(4) -0.0007(4)
C11 0.0197(5) 0.0108(4) 0.0159(5) -0.0001(4) 0.0020(4) 0.0002(4)
C12 0.0197(5) 0.0131(5) 0.0123(5) 0.0009(4) 0.0025(4) 0.0007(4)
C13 0.0260(5) 0.0168(5) 0.0164(5) -0.0016(4) 0.0070(4) -0.0007(4)
C14 0.0280(5) 0.0152(5) 0.0196(6) -0.0019(4) 0.0040(4) -0.0012(4)
C15 0.0219(5) 0.0168(5) 0.0169(5) 0.0039(4) -0.0004(4) -0.0040(4)
C16 0.0208(5) 0.0202(6) 0.0194(5) 0.0016(4) 0.0052(4) -0.0021(4)
C17 0.0214(5) 0.0175(5) 0.0185(5) 0.0000(4) 0.0061(4) 0.0005(4)
C18 0.0236(5) 0.0222(6) 0.0171(5) -0.0042(4) 0.0078(4) -0.0040(4)
C19 0.0386(7) 0.0413(8) 0.0127(5) -0.0055(5) 0.0030(5) -0.0017(6)
C20 0.0387(7) 0.0468(9) 0.0209(6) 0.0036(6) -0.0018(5) -0.0028(7)
C21 0.0220(5) 0.0161(5) 0.0220(6) 0.0027(4) -0.0024(4) -0.0012(4)
C22 0.0243(5) 0.0197(6) 0.0332(7) 0.0063(5) 0.0000(5) 0.0026(5)
C23 0.0371(7) 0.0279(7) 0.0212(6) -0.0029(5) -0.0078(5) 0.0029(6)
C24 0.0254(5) 0.0220(6) 0.0399(8) 0.0096(5) -0.0082(5) -0.0076(5)

loop_
_atom_type_symbol
_atom_type_description
_atom_type_scat_dispersion_real
_atom_type_scat_dispersion_imag
_atom_type_scat_source
C C 0.0033 0.0016 'International Tables Vol C Tables 4.2.6.8 and 6.1.1.4'
H H 0.0000 0.0000 'International Tables Vol C Tables 4.2.6.8 and 6.1.1.4'
N N 0.0061 0.0033 'International Tables Vol C Tables 4.2.6.8 and 6.1.1.4'
O O 0.0106 0.0060 'International Tables Vol C Tables 4.2.6.8 and 6.1.1.4'
S S 0.1246 0.1234 'International Tables Vol C Tables 4.2.6.8 and 6.1.1.4'
Cl Cl 0.1484 0.1585 'International Tables Vol C Tables 4.2.6.8 and 6.1.1.4'

loop_
_geom_angle_atom_site_label_1
_geom_angle_atom_site_label_2
_geom_angle_atom_site_label_3
_geom_angle
O2 S1 O1 118.67(6)
O2 S1 N1 106.69(5)
O1 S1 N1 106.73(5)
O2 S1 C6 107.58(6)
O1 S1 C6 108.88(6)
N1 S1 C6 107.85(5)
C18 O4 C19 116.56(10)
C8 N1 C11 109.89(8)
C8 N1 S1 114.33(7)
C11 N1 S1 117.18(7)
C2 C1 C6 117.09(12)
C2 C1 C7 116.62(11)
C6 C1 C7 126.15(12)
C3 C2 C1 121.73(13)
C3 C2 H2 119.1
C1 C2 H2 119.1
C2 C3 C4 120.79(14)
C2 C3 H3 119.6
C4 C3 H3 119.6
C5 C4 C3 119.21(13)
C5 C4 H4 120.4
C3 C4 H4 120.4
C4 C5 C6 120.25(12)
C4 C5 H5 119.9
C6 C5 H5 119.9
C1 C6 C5 120.89(11)
C1 C6 S1 124.23(9)
C5 C6 S1 114.87(9)
C1 C7 H7A 109.5
C1 C7 H7B 109.5
H7A C7 H7B 109.5
C1 C7 H7C 109.5
H7A C7 H7C 109.5
H7B C7 H7C 109.5
N1 C8 C9 102.09(8)
N1 C8 C12 114.23(9)
C9 C8 C12 116.25(9)
N1 C8 H8 107.9
C9 C8 H8 107.9
C12 C8 H8 107.9
C10 C9 C18 123.98(11)
C10 C9 C8 112.21(10)
C18 C9 C8 123.38(10)
C9 C10 C11 111.99(10)
C9 C10 H10 124.0
C11 C10 H10 124.0
C10 C11 N1 102.49(9)
C10 C11 C21 114.79(10)
N1 C11 C21 112.82(9)
C10 C11 H11 108.8
N1 C11 H11 108.8
C21 C11 H11 108.8
C17 C12 C13 118.17(11)
C17 C12 C8 122.22(10)
C13 C12 C8 119.41(10)
C14 C13 C12 121.34(11)
C14 C13 H13 119.3
C12 C13 H13 119.3
C13 C14 C15 118.87(11)
C13 C14 H14 120.6
C15 C14 H14 120.6
C16 C15 C14 121.59(11)
C16 C15 Cl1 119.64(10)
C14 C15 Cl1 118.75(10)
C15 C16 C17 118.46(11)
C15 C16 H16 120.8
C17 C16 H16 120.8
C12 C17 C16 121.44(11)
C12 C17 H17 119.3
C16 C17 H17 119.3
O3 C18 O4 125.00(12)
O3 C18 C9 124.91(13)
O4 C18 C9 110.07(10)
O4 C19 C20 106.34(12)
O4 C19 H19A 110.5
C20 C19 H19A 110.5
O4 C19 H19B 110.5
C20 C19 H19B 110.5
H19A C19 H19B 108.7
C19 C20 H20A 109.5
C19 C20 H20B 109.5
H20A C20 H20B 109.5
C19 C20 H20C 109.5
H20A C20 H20C 109.5
H20B C20 H20C 109.5
C24 C21 C22 110.02(11)
C24 C21 C23 109.88(12)
C22 C21 C23 108.88(11)
C24 C21 C11 111.06(10)
C22 C21 C11 108.38(10)
C23 C21 C11 108.56(10)
C21 C22 H22A 109.5
C21 C22 H22B 109.5
H22A C22 H22B 109.5
C21 C22 H22C 109.5
H22A C22 H22C 109.5
H22B C22 H22C 109.5
C21 C23 H23A 109.5
C21 C23 H23B 109.5
H23A C23 H23B 109.5
C21 C23 H23C 109.5
H23A C23 H23C 109.5
H23B C23 H23C 109.5
C21 C24 H24A 109.5
C21 C24 H24B 109.5
H24A C24 H24B 109.5
C21 C24 H24C 109.5
H24A C24 H24C 109.5
H24B C24 H24C 109.5

loop_
_geom_bond_atom_site_label_1
_geom_bond_atom_site_label_2
_geom_bond_distance
S1 O2 1.4331(9)
S1 O1 1.4379(10)
S1 N1 1.6559(10)
S1 C6 1.7784(12)
Cl1 C15 1.7514(13)
O3 C18 1.2077(16)
O4 C18 1.3381(16)
O4 C19 1.4589(15)
N1 C8 1.5029(14)
N1 C11 1.5060(14)
C1 C2 1.4050(19)
C1 C6 1.4060(17)
C1 C7 1.5086(18)
C2 C3 1.379(2)
C2 H2 0.9500
C3 C4 1.388(2)
C3 H3 0.9500
C4 C5 1.3843(19)
C4 H4 0.9500
C5 C6 1.4098(17)
C5 H5 0.9500
C7 H7A 0.9800
C7 H7B 0.9800
C7 H7C 0.9800
C8 C9 1.5086(15)
C8 C12 1.5238(15)
C8 H8 1.0000
C9 C10 1.3303(17)
C9 C18 1.4846(16)
C10 C11 1.5017(16)
C10 H10 0.9500
C11 C21 1.5536(16)
C11 H11 1.0000
C12 C17 1.3953(16)
C12 C13 1.4002(17)
C13 C14 1.3873(17)
C13 H13 0.9500
C14 C15 1.3880(17)
C14 H14 0.9500
C15 C16 1.3878(18)
C16 C17 1.3967(17)
C16 H16 0.9500
C17 H17 0.9500
C19 C20 1.511(2)
C19 H19A 0.9900
C19 H19B 0.9900
C20 H20A 0.9800
C20 H20B 0.9800
C20 H20C 0.9800
C21 C24 1.5326(18)
C21 C22 1.5354(18)
C21 C23 1.536(2)
C22 H22A 0.9800
C22 H22B 0.9800
C22 H22C 0.9800
C23 H23A 0.9800
C23 H23B 0.9800
C23 H23C 0.9800
C24 H24A 0.9800
C24 H24B 0.9800
C24 H24C 0.9800

loop_
_geom_torsion_atom_site_label_1
_geom_torsion_atom_site_label_2
_geom_torsion_atom_site_label_3
_geom_torsion_atom_site_label_4
_geom_torsion
O2 S1 N1 C8 -168.85(7)
O1 S1 N1 C8 63.34(9)
C6 S1 N1 C8 -53.52(9)
O2 S1 N1 C11 -38.18(9)
O1 S1 N1 C11 -165.99(8)
C6 S1 N1 C11 77.15(9)
C6 C1 C2 C3 -2.1(2)
C7 C1 C2 C3 173.92(14)
C1 C2 C3 C4 0.4(2)
C2 C3 C4 C5 1.4(2)
C3 C4 C5 C6 -1.4(2)
C2 C1 C6 C5 2.05(17)
C7 C1 C6 C5 -173.51(12)
C2 C1 C6 S1 -176.54(10)
C7 C1 C6 S1 7.91(18)
C4 C5 C6 C1 -0.38(18)
C4 C5 C6 S1 178.33(10)
O2 S1 C6 C1 -155.25(10)
O1 S1 C6 C1 -25.44(11)
N1 S1 C6 C1 90.01(11)
O2 S1 C6 C5 26.09(10)
O1 S1 C6 C5 155.90(9)
N1 S1 C6 C5 -88.65(10)
C11 N1 C8 C9 -11.42(10)
S1 N1 C8 C9 122.73(8)
C11 N1 C8 C12 114.91(10)
S1 N1 C8 C12 -110.94(9)
N1 C8 C9 C10 7.67(12)
C12 C8 C9 C10 -117.33(11)
N1 C8 C9 C18 -165.12(10)
C12 C8 C9 C18 69.87(14)
C18 C9 C10 C11 171.75(10)
C8 C9 C10 C11 -0.99(14)
C9 C10 C11 N1 -6.14(12)
C9 C10 C11 C21 116.53(11)
C8 N1 C11 C10 10.96(11)
S1 N1 C11 C10 -121.74(8)
C8 N1 C11 C21 -113.04(10)
S1 N1 C11 C21 114.26(9)
N1 C8 C12 C17 -129.50(11)
C9 C8 C12 C17 -10.93(16)
N1 C8 C12 C13 55.66(14)
C9 C8 C12 C13 174.23(10)
C17 C12 C13 C14 -2.09(18)
C8 C12 C13 C14 172.95(11)
C12 C13 C14 C15 -0.88(19)
C13 C14 C15 C16 3.30(18)
C13 C14 C15 Cl1 -175.26(10)
C14 C15 C16 C17 -2.60(18)
Cl1 C15 C16 C17 175.95(9)
C13 C12 C17 C16 2.81(18)
C8 C12 C17 C16 -172.09(11)
C15 C16 C17 C12 -0.53(18)
C19 O4 C18 O3 -1.24(19)
C19 O4 C18 C9 177.22(11)
C10 C9 C18 O3 23.9(2)
C8 C9 C18 O3 -164.13(12)
C10 C9 C18 O4 -154.54(11)
C8 C9 C18 O4 17.41(15)
C18 O4 C19 C20 179.53(11)
C10 C11 C21 C24 -60.95(14)
N1 C11 C21 C24 55.97(14)
C10 C11 C21 C22 60.01(13)
N1 C11 C21 C22 176.93(10)
C10 C11 C21 C23 178.13(10)
N1 C11 C21 C23 -64.95(12)
